data_7017013
loop_
_publ_author_name
'Tong, Lok H.'
'Pengo, Paolo'
'Clegg, William'
'Lowe, John P.'
'Raithby, Paul R.'
'Sanders, Jeremy K. M.'
'Pascu, Sofia I.'

_publ_section_title
;
 Complexes of aryl-substituted porphyrins and naphthalenediimide (NDI):
 investigations by synchrotron X-ray diffraction and NMR spectroscopy.
;
_journal_issue 41
_journal_name_full 'Dalton transactions (Cambridge, England : 2003)'
_journal_page_first 10833
_journal_page_last 10842
_journal_paper_doi 10.1039/c1dt10880h
_journal_volume 40
_journal_year 2011
_chemical_compound_source
;
?
;
_chemical_formula_moiety ' C60 H66 F10 N4 Zn1 '
_chemical_formula_sum 'C60 H66 F10 N4 Zn'
_chemical_formula_weight 1098.57
_chemical_name_systematic
;
?
;
_space_group_IT_number 2
_symmetry_cell_setting triclinic
_symmetry_space_group_name_Hall '-P 1'
_symmetry_space_group_name_H-M 'P -1'
_atom_sites_solution_hydrogens geom
_atom_sites_solution_primary direct
_audit_creation_date 04-10-14
_audit_creation_method CRYSTALS_ver_12.20
_cell_angle_alpha 106.0538(10)
_cell_angle_beta 95.4992(10)
_cell_angle_gamma 105.8473(15)
_cell_formula_units_Z 1
_cell_length_a 8.1034(2)
_cell_length_b 13.3167(3)
_cell_length_c 13.5586(4)
_cell_measurement_reflns_used 8366
_cell_measurement_temperature 180
_cell_measurement_theta_max 25
_cell_measurement_theta_min 5
_cell_volume 1329.18(6)
_computing_cell_refinement
;
Denzo/Scalepack (Otwinowski & Minor, 1996)
;
_computing_data_collection
;
COLLECT (Nonius BV, 1997)
;
_computing_data_reduction
;
Denzo/Scalepack (Otwinowski & Minor, 1996)
;
_computing_molecular_graphics
;
CAMERON (Watkin et al 1996)
;
_computing_publication_material
;
CRYSTALS (Watkin et al 2003)
;
_computing_structure_refinement
;
CRYSTALS (Watkin et al 2003)
;
_computing_structure_solution
;
SIR97 (Altomare et al, 1999)
;
_diffrn_ambient_temperature 180
_diffrn_measured_fraction_theta_full 0.989
_diffrn_measured_fraction_theta_max 0.987
_diffrn_measurement_device_type
;
Nonius Kappa CCD
;
_diffrn_measurement_method \w
_diffrn_radiation_monochromator graphite
_diffrn_radiation_type 'Mo K\a'
_diffrn_radiation_wavelength 0.71073
_diffrn_reflns_av_R_equivalents 0.04
_diffrn_reflns_limit_h_max 9
_diffrn_reflns_limit_h_min -9
_diffrn_reflns_limit_k_max 16
_diffrn_reflns_limit_k_min -15
_diffrn_reflns_limit_l_max 16
_diffrn_reflns_limit_l_min -16
_diffrn_reflns_number 10193
_diffrn_reflns_theta_full 25.000
_diffrn_reflns_theta_max 25.363
_diffrn_reflns_theta_min 4.638
_diffrn_standards_decay_% 0.00
_diffrn_standards_interval_count 0
_diffrn_standards_interval_time 0
_diffrn_standards_number 0
_exptl_absorpt_coefficient_mu 0.541
_exptl_absorpt_correction_T_max 0.96
_exptl_absorpt_correction_T_min 0.88
_exptl_absorpt_correction_type multi-scan
_exptl_absorpt_process_details
;
Denzo/Scalepack (Otwinowski & Minor, 1996)
;
_exptl_crystal_colour ' red '
_exptl_crystal_density_diffrn 1.372
_exptl_crystal_description ' plate '
_exptl_crystal_F_000 574
_exptl_crystal_size_max 0.27
_exptl_crystal_size_mid 0.23
_exptl_crystal_size_min 0.07
_refine_diff_density_max 0.56
_refine_diff_density_min -0.61
_refine_ls_extinction_method None
_refine_ls_goodness_of_fit_ref 1.2213
_refine_ls_hydrogen_treatment mixed
_refine_ls_matrix_type full
_refine_ls_number_parameters 340
_refine_ls_number_reflns 3977
_refine_ls_number_restraints 0
_refine_ls_R_factor_all 0.0563
_refine_ls_R_factor_gt 0.0445
_refine_ls_shift/su_max 0.014812
_refine_ls_structure_factor_coef F
_refine_ls_weighting_details
;
Method, part 1, Chebychev polynomial, (Watkin, 1994, Prince, 1982)
[weight] = 1.0/[A~0~*T~0~(x)+A~1~*T~1~(x) ... +A~n-1~]*T~n-1~(x)]
where A~i~ are the Chebychev coefficients listed below and x= Fcalc/Fmax
Method = Robust Weighting (Prince, 1982)
W = [weight] * [1-(deltaF/6*sigmaF)^2^]^2^
A~i~ are:
1.37 0.707 0.981
;
_refine_ls_weighting_scheme calc
_refine_ls_wR_factor_all 0.0596
_refine_ls_wR_factor_gt 0.0544
_refine_ls_wR_factor_ref 0.0544
_reflns_limit_h_max 9
_reflns_limit_h_min -9
_reflns_limit_k_max 15
_reflns_limit_k_min -16
_reflns_limit_l_max 16
_reflns_limit_l_min 0
_reflns_number_gt 3977
_reflns_number_total 4812
_reflns_threshold_expression I>3.00u(I)
_cod_data_source_file c1dt10880h.txt
_cod_data_source_block js0413
_cod_depositor_comments
;
The following automatic conversions were performed:

'_symmetry_cell_setting' value 'Triclinic' changed to 'triclinic'
according to /home/saulius/struct/CIF-dictionaries/cif_core.dic
dictionary named 'cif_core.dic' version 2.4.1 from 2010-06-29.

Automatic conversion script
Id: cif_fix_values 1715 2011-07-08 13:25:40Z adriana 
;
_cod_original_sg_symbol_H-M 'P -1 '
_cod_original_formula_sum ' C60 H66 F10 N4 Zn1 '
_cod_database_code 7017013

loop_
_symmetry_equiv_pos_as_xyz
x,y,z
-x,-y,-z

loop_
_atom_site_label
_atom_site_type_symbol
_atom_site_fract_x
_atom_site_fract_y
_atom_site_fract_z
_atom_site_U_iso_or_equiv
_atom_site_occupancy
_atom_site_adp_type
_atom_site_refinement_flags_posn
Zn1 Zn 0.0000 0.5000 0.5000 0.0218 1.0000 Uani S
N1 N -0.1749(3) 0.49011(16) 0.37565(15) 0.0231 1.0000 Uani .
N2 N -0.1055(3) 0.59409(16) 0.60606(15) 0.0231 1.0000 Uani .
F1 F 0.0844(2) 0.45844(12) 0.07706(12) 0.0348 1.0000 Uani .
F2 F 0.0098(2) 0.34682(14) -0.12862(12) 0.0415 1.0000 Uani .
F3 F -0.2328(2) 0.14464(15) -0.20248(12) 0.0473 1.0000 Uani .
F4 F -0.4048(2) 0.05556(14) -0.06980(14) 0.0485 1.0000 Uani .
F5 F -0.3399(2) 0.16972(13) 0.13544(13) 0.0398 1.0000 Uani .
C1 C 0.2870(3) 0.3063(2) 0.33019(19) 0.0263 1.0000 Uani .
C2 C 0.1707(3) 0.29649(19) 0.24631(19) 0.0247 1.0000 Uani .
C3 C 0.0551(3) 0.36068(19) 0.28687(18) 0.0223 1.0000 Uani .
C4 C -0.0835(3) 0.37677(19) 0.22921(19) 0.0237 1.0000 Uani .
C5 C -0.1904(3) 0.43897(19) 0.26998(18) 0.0230 1.0000 Uani .
C6 C -0.3342(3) 0.4588(2) 0.21196(19) 0.0257 1.0000 Uani .
C7 C -0.4043(3) 0.51946(19) 0.28442(19) 0.0253 1.0000 Uani .
C8 C -0.3047(3) 0.53879(19) 0.38538(18) 0.0240 1.0000 Uani .
C9 C -0.3369(3) 0.5988(2) 0.47836(19) 0.0265 1.0000 Uani .
C10 C -0.2454(3) 0.62624(19) 0.57882(19) 0.0246 1.0000 Uani .
C11 C 0.1754(4) 0.2359(2) 0.1361(2) 0.0338 1.0000 Uani .
C12 C -0.3963(3) 0.4249(2) 0.0963(2) 0.0326 1.0000 Uani .
C13 C -0.1250(3) 0.3185(2) 0.11369(19) 0.0249 1.0000 Uani .
C14 C -0.0411(3) 0.3602(2) 0.04300(19) 0.0259 1.0000 Uani .
C15 C -0.0766(3) 0.3042(2) -0.0630(2) 0.0304 1.0000 Uani .
C16 C -0.1997(4) 0.2015(2) -0.1004(2) 0.0330 1.0000 Uani .
C17 C -0.2861(3) 0.1564(2) -0.0328(2) 0.0327 1.0000 Uani .
C18 C -0.2503(3) 0.2148(2) 0.0721(2) 0.0293 1.0000 Uani .
C19 C -0.5539(3) 0.5640(2) 0.2690(2) 0.0297 1.0000 Uani .
C20 C -0.4962(4) 0.6872(2) 0.2817(2) 0.0360 1.0000 Uani .
C21 C -0.3983(4) 0.7150(3) 0.1986(2) 0.0434 1.0000 Uani .
C22 C -0.3186(4) 0.8371(2) 0.2156(2) 0.0407 1.0000 Uani .
C23 C -0.2309(6) 0.8602(3) 0.1277(3) 0.0604 1.0000 Uani .
C24 C -0.1299(6) 0.9777(3) 0.1463(4) 0.0692 1.0000 Uani .
C25 C 0.4336(3) 0.2575(2) 0.3332(2) 0.0308 1.0000 Uani .
C26 C 0.3847(4) 0.1505(2) 0.3613(2) 0.0401 1.0000 Uani .
C27 C 0.5356(5) 0.1035(3) 0.3694(3) 0.0500 1.0000 Uani .
C28 C 0.6798(5) 0.1708(4) 0.4612(3) 0.0618 1.0000 Uani .
C29 C 0.8279(8) 0.1238(6) 0.4712(4) 0.0992 1.0000 Uani .
C30 C 0.9608(7) 0.1831(7) 0.5672(5) 0.1091 1.0000 Uani .
H91 H -0.4393 0.6263 0.4723 0.0329 1.0000 Uiso .
H111 H 0.0775 0.2392 0.0877 0.0417 1.0000 Uiso .
H112 H 0.2892 0.2701 0.1178 0.0417 1.0000 Uiso .
H113 H 0.1621 0.1571 0.1294 0.0417 1.0000 Uiso .
H121 H -0.3251 0.3812 0.0591 0.0394 1.0000 Uiso .
H122 H -0.3827 0.4921 0.0741 0.0394 1.0000 Uiso .
H123 H -0.5218 0.3792 0.0782 0.0394 1.0000 Uiso .
H191 H -0.6292 0.5511 0.3215 0.0363 1.0000 Uiso .
H192 H -0.6236 0.5228 0.1970 0.0363 1.0000 Uiso .
H201 H -0.6021 0.7117 0.2785 0.0460 1.0000 Uiso .
H202 H -0.4183 0.7279 0.3514 0.0460 1.0000 Uiso .
H211 H -0.4816 0.6819 0.1302 0.0530 1.0000 Uiso .
H212 H -0.3021 0.6812 0.1956 0.0530 1.0000 Uiso .
H221 H -0.4134 0.8721 0.2219 0.0509 1.0000 Uiso .
H222 H -0.2302 0.8700 0.2818 0.0509 1.0000 Uiso .
H231 H -0.3228 0.8354 0.0638 0.0771 1.0000 Uiso .
H232 H -0.1480 0.8162 0.1154 0.0771 1.0000 Uiso .
H241 H -0.0771 0.9847 0.0836 0.0871 1.0000 Uiso .
H242 H -0.2109 1.0233 0.1573 0.0871 1.0000 Uiso .
H243 H -0.0361 1.0042 0.2089 0.0871 1.0000 Uiso .
H251 H 0.5353 0.3122 0.3864 0.0390 1.0000 Uiso .
H252 H 0.4674 0.2416 0.2628 0.0390 1.0000 Uiso .
H261 H 0.3451 0.1654 0.4299 0.0485 1.0000 Uiso .
H262 H 0.2869 0.0944 0.3059 0.0485 1.0000 Uiso .
H271 H 0.4888 0.0282 0.3755 0.0644 1.0000 Uiso .
H272 H 0.5858 0.0985 0.3043 0.0644 1.0000 Uiso .
H281 H 0.6293 0.1779 0.5263 0.0775 1.0000 Uiso .
H282 H 0.7290 0.2458 0.4543 0.0775 1.0000 Uiso .
H291 H 0.7759 0.0458 0.4702 0.1286 1.0000 Uiso .
H292 H 0.8858 0.1244 0.4098 0.1286 1.0000 Uiso .
H301 H 1.0528 0.1459 0.5674 0.1322 1.0000 Uiso .
H302 H 0.9048 0.1820 0.6297 0.1322 1.0000 Uiso .
H303 H 1.0147 0.2606 0.5692 0.1322 1.0000 Uiso .

loop_
_atom_site_aniso_label
_atom_site_aniso_U_11
_atom_site_aniso_U_22
_atom_site_aniso_U_33
_atom_site_aniso_U_23
_atom_site_aniso_U_13
_atom_site_aniso_U_12
Zn1 0.0216(2) 0.0246(2) 0.0198(2) 0.00540(15) 0.00207(14) 0.01062(15)
N1 0.0244(10) 0.0250(10) 0.0199(9) 0.0055(8) 0.0012(8) 0.0103(8)
N2 0.0248(10) 0.0249(10) 0.0219(10) 0.0076(8) 0.0047(8) 0.0112(8)
F1 0.0347(8) 0.0317(8) 0.0319(8) 0.0102(6) 0.0029(6) 0.0018(6)
F2 0.0508(10) 0.0487(10) 0.0300(8) 0.0169(7) 0.0166(7) 0.0161(8)
F3 0.0556(11) 0.0515(10) 0.0220(8) -0.0045(7) 0.0012(7) 0.0147(8)
F4 0.0484(10) 0.0332(9) 0.0420(9) -0.0039(7) 0.0027(8) -0.0036(7)
F5 0.0418(9) 0.0344(8) 0.0367(9) 0.0094(7) 0.0140(7) 0.0014(7)
C1 0.0268(12) 0.0267(12) 0.0278(12) 0.0089(10) 0.0077(10) 0.0112(10)
C2 0.0280(12) 0.0238(11) 0.0245(12) 0.0080(9) 0.0086(9) 0.0099(10)
C3 0.0231(11) 0.0229(11) 0.0207(11) 0.0064(9) 0.0042(9) 0.0073(9)
C4 0.0258(11) 0.0205(11) 0.0229(11) 0.0059(9) 0.0043(9) 0.0051(9)
C5 0.0217(11) 0.0223(11) 0.0228(11) 0.0067(9) 0.0015(9) 0.0048(9)
C6 0.0248(12) 0.0249(12) 0.0250(12) 0.0083(9) -0.0009(9) 0.0054(9)
C7 0.0246(12) 0.0244(11) 0.0250(12) 0.0071(9) 0.0009(9) 0.0069(9)
C8 0.0221(11) 0.0259(11) 0.0245(12) 0.0073(9) 0.0013(9) 0.0100(9)
C9 0.0238(11) 0.0298(12) 0.0289(13) 0.0088(10) 0.0023(10) 0.0143(10)
C10 0.0243(11) 0.0247(11) 0.0261(12) 0.0076(10) 0.0051(9) 0.0102(9)
C11 0.0379(14) 0.0411(15) 0.0268(13) 0.0063(11) 0.0082(11) 0.0229(12)
C12 0.0333(13) 0.0404(14) 0.0234(12) 0.0073(11) -0.0029(10) 0.0162(11)
C13 0.0246(11) 0.0270(12) 0.0231(11) 0.0060(10) 0.0011(9) 0.0112(10)
C14 0.0246(11) 0.0238(11) 0.0270(12) 0.0057(10) 0.0021(9) 0.0070(9)
C15 0.0332(13) 0.0374(14) 0.0236(12) 0.0100(11) 0.0073(10) 0.0150(11)
C16 0.0347(14) 0.0359(14) 0.0220(12) -0.0006(10) -0.0009(10) 0.0130(11)
C17 0.0296(13) 0.0267(13) 0.0327(13) 0.0000(11) -0.0001(11) 0.0058(10)
C18 0.0291(12) 0.0289(13) 0.0292(13) 0.0083(11) 0.0070(10) 0.0085(10)
C19 0.0266(12) 0.0355(14) 0.0287(12) 0.0097(11) 0.0003(10) 0.0146(11)
C20 0.0379(14) 0.0413(15) 0.0360(14) 0.0135(12) 0.0070(12) 0.0225(12)
C21 0.0553(18) 0.0402(16) 0.0372(15) 0.0107(13) 0.0130(14) 0.0189(14)
C22 0.0449(16) 0.0381(15) 0.0446(16) 0.0166(13) 0.0080(13) 0.0183(13)
C23 0.073(2) 0.0471(19) 0.072(2) 0.0230(18) 0.035(2) 0.0249(18)
C24 0.073(3) 0.055(2) 0.089(3) 0.033(2) 0.036(2) 0.017(2)
C25 0.0323(13) 0.0376(14) 0.0280(12) 0.0083(11) 0.0079(10) 0.0209(11)
C26 0.0396(15) 0.0341(14) 0.0479(16) 0.0099(12) 0.0036(13) 0.0180(12)
C27 0.062(2) 0.0458(17) 0.0523(19) 0.0137(15) 0.0060(16) 0.0367(16)
C28 0.057(2) 0.074(2) 0.061(2) 0.0190(19) 0.0044(17) 0.0371(19)
C29 0.090(3) 0.149(5) 0.083(3) 0.037(3) 0.000(3) 0.081(4)
C30 0.070(3) 0.160(6) 0.108(4) 0.073(4) -0.008(3) 0.030(3)

loop_
_atom_type_symbol
_atom_type_scat_dispersion_real
_atom_type_scat_dispersion_imag
_atom_type_scat_Cromer_Mann_a1
_atom_type_scat_Cromer_Mann_b1
_atom_type_scat_Cromer_Mann_a2
_atom_type_scat_Cromer_Mann_b2
_atom_type_scat_Cromer_Mann_a3
_atom_type_scat_Cromer_Mann_b3
_atom_type_scat_Cromer_Mann_a4
_atom_type_scat_Cromer_Mann_b4
_atom_type_scat_Cromer_Mann_c
_atom_type_scat_source
'C ' 0.0033 0.0016 2.3100 20.8439 1.0200 10.2075 1.5886 0.5687 0.8650 51.6512 0.2156 International_Tables_Vol_IV_Table_2.2B
'H ' 0.0000 0.0000 0.4930 10.5109 0.3229 26.1257 0.1402 3.1424 0.0408 57.7998 0.0030 International_Tables_Vol_IV_Table_2.2B
'F ' 0.0171 0.0103 3.5392 10.2825 2.6412 4.2944 1.5170 0.2615 1.0243 26.1476 0.2776 International_Tables_Vol_IV_Table_2.2B
'N ' 0.0061 0.0033 12.2126 0.0057 3.1322 9.8933 2.0125 28.9975 1.1663 0.5826 -11.5290 International_Tables_Vol_IV_Table_2.2B
'Zn ' 0.2839 1.4301 14.0743 3.2655 7.0318 0.2333 5.1652 10.3163 2.4100 58.7097 1.3041 International_Tables_Vol_IV_Table_2.2B

loop_
_geom_angle_atom_site_label_1
_geom_angle_site_symmetry_1
_geom_angle_atom_site_label_2
_geom_angle_atom_site_label_3
_geom_angle_site_symmetry_3
_geom_angle
_geom_angle_publ_flag
N2 2_566 Zn1 N1 2_566 93.13(8) yes
N2 2_566 Zn1 N1 . 86.87(8) yes
N1 2_566 Zn1 N1 . 179.994 yes
N2 2_566 Zn1 N2 . 179.994 yes
N1 2_566 Zn1 N2 . 86.87(8) yes
N1 . Zn1 N2 . 93.13(8) yes
Zn1 . N1 C5 . 130.32(15) yes
Zn1 . N1 C8 . 123.42(15) yes
C5 . N1 C8 . 106.26(19) yes
C3 2_566 N2 Zn1 . 129.90(15) yes
C3 2_566 N2 C10 . 106.63(19) yes
Zn1 . N2 C10 . 123.44(15) yes
C10 2_566 C1 C2 . 107.3(2) yes
C10 2_566 C1 C25 . 124.1(2) yes
C2 . C1 C25 . 128.6(2) yes
C1 . C2 C3 . 106.4(2) yes
C1 . C2 C11 . 123.5(2) yes
C3 . C2 C11 . 129.9(2) yes
C2 . C3 N2 2_566 108.9(2) yes
C2 . C3 C4 . 127.4(2) yes
N2 2_566 C3 C4 . 123.6(2) yes
C3 . C4 C5 . 126.1(2) yes
C3 . C4 C13 . 116.8(2) yes
C5 . C4 C13 . 117.1(2) yes
C4 . C5 N1 . 123.1(2) yes
C4 . C5 C6 . 127.5(2) yes
N1 . C5 C6 . 109.4(2) yes
C5 . C6 C7 . 106.6(2) yes
C5 . C6 C12 . 129.4(2) yes
C7 . C6 C12 . 124.0(2) yes
C6 . C7 C8 . 107.2(2) yes
C6 . C7 C19 . 129.5(2) yes
C8 . C7 C19 . 123.3(2) yes
C7 . C8 N1 . 110.6(2) yes
C7 . C8 C9 . 123.8(2) yes
N1 . C8 C9 . 125.6(2) yes
C8 . C9 C10 . 128.6(2) yes
C8 . C9 H91 . 115.760 no
C10 . C9 H91 . 115.666 no
C1 2_566 C10 C9 . 123.6(2) yes
C1 2_566 C10 N2 . 110.7(2) yes
C9 . C10 N2 . 125.8(2) yes
C2 . C11 H111 . 109.512 no
C2 . C11 H112 . 109.595 no
H111 . C11 H112 . 109.695 no
C2 . C11 H113 . 109.278 no
H111 . C11 H113 . 109.306 no
H112 . C11 H113 . 109.441 no
C6 . C12 H121 . 109.462 no
C6 . C12 H122 . 109.460 no
H121 . C12 H122 . 109.290 no
C6 . C12 H123 . 109.620 no
H121 . C12 H123 . 109.507 no
H122 . C12 H123 . 109.487 no
C4 . C13 C14 . 123.5(2) yes
C4 . C13 C18 . 120.6(2) yes
C14 . C13 C18 . 116.0(2) yes
F1 . C14 C13 . 119.7(2) yes
F1 . C14 C15 . 117.3(2) yes
C13 . C14 C15 . 123.0(2) yes
C14 . C15 F2 . 121.1(2) yes
C14 . C15 C16 . 119.1(2) yes
F2 . C15 C16 . 119.8(2) yes
F3 . C16 C15 . 120.0(3) yes
F3 . C16 C17 . 120.0(2) yes
C15 . C16 C17 . 120.0(2) yes
F4 . C17 C16 . 119.6(2) yes
F4 . C17 C18 . 120.7(3) yes
C16 . C17 C18 . 119.7(2) yes
C13 . C18 F5 . 119.5(2) yes
C13 . C18 C17 . 122.3(2) yes
F5 . C18 C17 . 118.2(2) yes
C7 . C19 C20 . 113.8(2) yes
C7 . C19 H191 . 108.309 no
C20 . C19 H191 . 108.423 no
C7 . C19 H192 . 108.438 no
C20 . C19 H192 . 108.496 no
H191 . C19 H192 . 109.264 no
C19 . C20 C21 . 113.2(2) yes
C19 . C20 H201 . 108.650 no
C21 . C20 H201 . 108.533 no
C19 . C20 H202 . 108.493 no
C21 . C20 H202 . 108.378 no
H201 . C20 H202 . 109.547 no
C20 . C21 C22 . 115.1(3) yes
C20 . C21 H211 . 107.935 no
C22 . C21 H211 . 108.086 no
C20 . C21 H212 . 108.080 no
C22 . C21 H212 . 108.139 no
H211 . C21 H212 . 109.375 no
C21 . C22 C23 . 112.9(3) yes
C21 . C22 H221 . 108.590 no
C23 . C22 H221 . 108.527 no
C21 . C22 H222 . 108.580 no
C23 . C22 H222 . 108.688 no
H221 . C22 H222 . 109.492 no
C22 . C23 C24 . 115.3(3) yes
C22 . C23 H231 . 108.055 no
C24 . C23 H231 . 108.338 no
C22 . C23 H232 . 107.853 no
C24 . C23 H232 . 107.725 no
H231 . C23 H232 . 109.431 no
C23 . C24 H241 . 109.394 no
C23 . C24 H242 . 109.226 no
H241 . C24 H242 . 108.857 no
C23 . C24 H243 . 110.011 no
H241 . C24 H243 . 109.732 no
H242 . C24 H243 . 109.600 no
C1 . C25 C26 . 113.1(2) yes
C1 . C25 H251 . 108.647 no
C26 . C25 H251 . 108.458 no
C1 . C25 H252 . 108.585 no
C26 . C25 H252 . 108.525 no
H251 . C25 H252 . 109.466 no
C25 . C26 C27 . 113.3(3) yes
C25 . C26 H261 . 108.600 no
C27 . C26 H261 . 108.568 no
C25 . C26 H262 . 108.487 no
C27 . C26 H262 . 108.357 no
H261 . C26 H262 . 109.478 no
C26 . C27 C28 . 114.1(3) yes
C26 . C27 H271 . 108.407 no
C28 . C27 H271 . 108.092 no
C26 . C27 H272 . 108.425 no
C28 . C27 H272 . 108.231 no
H271 . C27 H272 . 109.526 no
C27 . C28 C29 . 114.5(4) yes
C27 . C28 H281 . 108.424 no
C29 . C28 H281 . 108.501 no
C27 . C28 H282 . 108.229 no
C29 . C28 H282 . 107.909 no
H281 . C28 H282 . 109.216 no
C28 . C29 C30 . 114.7(5) yes
C28 . C29 H291 . 107.441 no
C30 . C29 H291 . 108.224 no
C28 . C29 H292 . 108.195 no
C30 . C29 H292 . 108.674 no
H291 . C29 H292 . 109.541 no
C29 . C30 H301 . 109.122 no
C29 . C30 H302 . 109.577 no
H301 . C30 H302 . 109.312 no
C29 . C30 H303 . 109.412 no
H301 . C30 H303 . 109.660 no
H302 . C30 H303 . 109.742 no

loop_
_geom_bond_atom_site_label_1
_geom_bond_atom_site_label_2
_geom_bond_site_symmetry_2
_geom_bond_distance
_geom_bond_publ_flag
Zn1 N2 2_566 2.0479(19) yes
Zn1 N1 2_566 2.0461(19) yes
Zn1 N1 . 2.0461(19) yes
Zn1 N2 . 2.0479(19) yes
N1 C5 . 1.383(3) yes
N1 C8 . 1.377(3) yes
N2 C3 2_566 1.380(3) yes
N2 C10 . 1.370(3) yes
F1 C14 . 1.344(3) yes
F2 C15 . 1.336(3) yes
F3 C16 . 1.341(3) yes
F4 C17 . 1.345(3) yes
F5 C18 . 1.338(3) yes
C1 C10 2_566 1.440(3) yes
C1 C2 . 1.358(4) yes
C1 C25 . 1.504(3) yes
C2 C3 . 1.479(3) yes
C2 C11 . 1.499(3) yes
C3 C4 . 1.405(3) yes
C4 C5 . 1.405(3) yes
C4 C13 . 1.501(3) yes
C5 C6 . 1.468(3) yes
C6 C7 . 1.363(3) yes
C6 C12 . 1.500(3) yes
C7 C8 . 1.439(3) yes
C7 C19 . 1.509(3) yes
C8 C9 . 1.384(3) yes
C9 C10 . 1.386(3) yes
C9 H91 . 0.999 no
C11 H111 . 0.999 no
C11 H112 . 0.998 no
C11 H113 . 1.003 no
C12 H121 . 1.001 no
C12 H122 . 1.001 no
C12 H123 . 0.999 no
C13 C14 . 1.380(4) yes
C13 C18 . 1.396(4) yes
C14 C15 . 1.384(4) yes
C15 C16 . 1.378(4) yes
C16 C17 . 1.375(4) yes
C17 C18 . 1.377(4) yes
C19 C20 . 1.534(4) yes
C19 H191 . 1.002 no
C19 H192 . 1.001 no
C20 C21 . 1.509(4) yes
C20 H201 . 0.999 no
C20 H202 . 1.000 no
C21 C22 . 1.517(4) yes
C21 H211 . 1.001 no
C21 H212 . 1.000 no
C22 C23 . 1.505(5) yes
C22 H221 . 1.000 no
C22 H222 . 0.999 no
C23 C24 . 1.492(5) yes
C23 H231 . 0.999 no
C23 H232 . 1.002 no
C24 H241 . 1.003 no
C24 H242 . 1.005 no
C24 H243 . 0.994 no
C25 C26 . 1.533(4) yes
C25 H251 . 1.000 no
C25 H252 . 1.000 no
C26 C27 . 1.526(4) yes
C26 H261 . 0.999 no
C26 H262 . 1.001 no
C27 C28 . 1.500(5) yes
C27 H271 . 1.000 no
C27 H272 . 1.000 no
C28 C29 . 1.510(5) yes
C28 H281 . 1.000 no
C28 H282 . 1.003 no
C29 C30 . 1.475(8) yes
C29 H291 . 1.005 no
C29 H292 . 0.994 no
C30 H301 . 1.002 no
C30 H302 . 1.001 no
C30 H303 . 0.996 no
